data_4345174
loop_
_publ_author_name
'Gianopoulos, Christopher G.'
'Zhurov, Vladimir V.'
'Minasian, Stefan G.'
'Batista, Enrique R.'
'Jelsch, Christian'
'Pinkerton, A. Alan'

_publ_contact_author
;
A. Alan Pinkerton
;
_publ_section_title
;
 Bonding in Uranium(V) Hexafluoride Based on the Experimental Electron
 Density Distribution Measured at 20 K.
;
_journal_issue 4
_journal_name_full 'Inorganic chemistry'
_journal_page_first 1775
_journal_page_last 1778
_journal_paper_doi 10.1021/acs.inorgchem.6b02971
_journal_volume 56
_journal_year 2017
_chemical_formula_moiety 'C24 H20 F6 P U'
_chemical_formula_sum 'C24 H20 F6 P U'
_chemical_formula_weight 691.40
_chemical_name_common 'tetraphenyl phosphonium uranium hexafluoride'
_space_group_crystal_system tetragonal
_space_group_IT_number 82
_space_group_name_Hall 'I -4'
_space_group_name_H-M_alt 'I -4'
_symmetry_space_group_name_Hall 'I -4'
_symmetry_space_group_name_H-M 'I -4'
_atom_sites_solution_hydrogens difmap
_atom_sites_solution_primary direct
_atom_sites_solution_secondary difmap
_atom_type_scat_source 'Volkov et al, (2006)'
_audit_creation_method 'MoPro v15.10   rev. 1113 '
_cell_angle_alpha 90
_cell_angle_beta 90
_cell_angle_gamma 90
_cell_formula_units_Z 2
_cell_length_a 12.25180(10)
_cell_length_b 12.25180(10)
_cell_length_c 7.2893(2)
_cell_measurement_reflns_used 216113
_cell_measurement_temperature 20.0(1)
_cell_measurement_theta_max 70.888
_cell_measurement_theta_min 2.351
_cell_volume 1094.17(3)
_computing_cell_refinement 'Otwinowski & Minor (1997)'
_computing_data_collection CrystalClear,(2005)
_computing_data_reduction
;
Zhurova et al,(1999), Zhurov et al,(2008), Blessing, (1995,1997)
;
_computing_molecular_graphics 'MoPro (J. Appl. Cryst. 2005, 38, 38-54)'
_computing_publication_material 'MoPro (J. Appl. Cryst. 2005, 38, 38-54)'
_computing_structure_refinement 'MoPro (J. Appl. Cryst. 2005, 38, 38-54)'
_computing_structure_solution 'Sheldrick (1997)'
_diffrn_ambient_temperature 20.0(1)
_diffrn_measured_fraction_theta_max 0.933
_diffrn_measurement_device_type 'Rigaku R-axis Rapid'
_diffrn_measurement_method '\w scans'
_diffrn_radiation_source 'rotating anode'
_diffrn_radiation_type MoK\a
_diffrn_radiation_wavelength 0.71073
_diffrn_reflns_av_R_equivalents 0.0168
_diffrn_reflns_av_sigmaI/netI 0.00859
_diffrn_reflns_Laue_measured_fraction_max 0.933
_diffrn_reflns_limit_h_max 31
_diffrn_reflns_limit_h_min 0
_diffrn_reflns_limit_k_max 31
_diffrn_reflns_limit_k_min 0
_diffrn_reflns_limit_l_max 16
_diffrn_reflns_limit_l_min -17
_diffrn_reflns_number 74795
_diffrn_reflns_point_group_measured_fraction_max 0.933
_diffrn_reflns_theta_max 67.51
_diffrn_reflns_theta_min 2.35
_exptl_absorpt_coefficient_mu 7.551
_exptl_absorpt_correction_T_max 1.000
_exptl_absorpt_correction_T_min 0.657
_exptl_absorpt_correction_type integration
_exptl_absorpt_process_details
;
Zhurov, V. V.; Tanaka, K. General absorption correction for arbitrary shaped crystal with automatic
measurements of crystal shapes. Proc. of the 28th Japan Workshop of Frontiers of X-Ray Diffraction
Technologies in Russia/CIS, Nagoya, Japan, Dec.4 2003, P.169-178.
;
_exptl_crystal_colour_primary blue
_exptl_crystal_density_diffrn 2.099
_exptl_crystal_description prism
_exptl_crystal_F_000 650
_exptl_crystal_size_max 0.17
_exptl_crystal_size_mid 0.14
_exptl_crystal_size_min 0.09
_refine_diff_density_max 0.586
_refine_diff_density_min -0.787
_refine_diff_density_rms 0.077
_refine_ls_abs_structure_details 'Rogers (1981),  4355 Friedel pairs'
_refine_ls_abs_structure_Flack -0.0082(8)
_refine_ls_abs_structure_Rogers 1.
_refine_ls_extinction_coef 0.07481
_refine_ls_extinction_expression
;
Becker, P.J. & Coppens, P. (1974) Acta Cryst., A30, 129-153.
;
_refine_ls_extinction_method 'Becker-Coppens type 1 Lorentzian isotropic'
_refine_ls_goodness_of_fit_ref 1.038
_refine_ls_hydrogen_treatment mixed
_refine_ls_matrix_type full
_refine_ls_number_parameters 406
_refine_ls_number_reflns 9388
_refine_ls_number_restraints 37
_refine_ls_restrained_S_all 2.554
_refine_ls_R_factor_all 0.0066
_refine_ls_R_factor_gt 0.0066
_refine_ls_shift/su_max -0.003
_refine_ls_shift/su_mean 0.000
_refine_ls_structure_factor_coef F
_refine_ls_weighting_details 'calc w =1/[\s^2^(Fo^2^)+(0.002P)^2^+0.002P] where P=(Fo^2^+2Fc^2^)/3'
_refine_ls_weighting_scheme calc
_refine_ls_wR_factor_gt 0.0096
_refine_ls_wR_factor_ref 0.0096
_reflns_Friedel_fraction_max 0.902
_reflns_number_gt 9388
_reflns_number_total 9388
_reflns_threshold_expression
;
I>3\s, non-overlapped & non-partial reflections
;
_cod_data_source_file ic6b02971_si_001.cif
_cod_data_source_block PPh4UF6
_cod_depositor_comments 'Adding full bibliography for 4345174.cif.'
_cod_database_code 4345174

loop_
_space_group_symop_operation_xyz
'x, y, z'
'-x, -y, z'
'y, -x, -z'
'-y, x, -z'
'x+1/2, y+1/2, z+1/2'
'-x+1/2, -y+1/2, z+1/2'
'y+1/2, -x+1/2, -z+1/2'
'-y+1/2, x+1/2, -z+1/2'

loop_
_atom_local_axes_atom_label
_atom_local_axes_atom0
_atom_local_axes_ax1
_atom_local_axes_atom1
_atom_local_axes_atom2
_atom_local_axes_ax2
U1c_1 U1c_1 Z U1c_1 U1c_1 X
F1_1 F1_1 Z F1_1 F2_1 X
F2_1 F2_1 Z F2_1 F1_1 X
P1_2 P1_2 Z P1_2 P1_2 X
C1_2 C6_2 bX C1_2 C2_2 Y
C2_2 C1_2 bX C2_2 C3_2 Y
C3_2 C2_2 bX C3_2 C4_2 Y
C4_2 C5_2 bX C4_2 C3_2 Y
C5_2 C4_2 bX C5_2 C6_2 Y
C6_2 C1_2 bX C6_2 C5_2 Y
H2_2 C2_2 Z H2_2 C1_2 X
H3_2 C3_2 Z H3_2 C2_2 X
H4_2 C4_2 Z H4_2 C5_2 X
H5_2 C5_2 Z H5_2 C4_2 X
H6_2 C6_2 Z H6_2 C1_2 X
U1v1_1 U1c_1 Z U1v1_1 U1c_1 X
U1v2_1 U1c_1 Z U1v2_1 U1c_1 X
U1v3_1 U1c_1 Z U1v3_1 U1c_1 X
U1v4_1 U1c_1 Z U1v4_1 U1c_1 X

loop_
_atom_rho_multipole_atom_label
_atom_rho_multipole_coeff_Pv
_atom_rho_multipole_coeff_P00
_atom_rho_multipole_coeff_P11
_atom_rho_multipole_coeff_P1-1
_atom_rho_multipole_coeff_P10
_atom_rho_multipole_coeff_P20
_atom_rho_multipole_coeff_P21
_atom_rho_multipole_coeff_P2-1
_atom_rho_multipole_coeff_P22
_atom_rho_multipole_coeff_P2-2
_atom_rho_multipole_coeff_P30
_atom_rho_multipole_coeff_P31
_atom_rho_multipole_coeff_P3-1
_atom_rho_multipole_coeff_P32
_atom_rho_multipole_coeff_P3-2
_atom_rho_multipole_coeff_P33
_atom_rho_multipole_coeff_P3-3
_atom_rho_multipole_coeff_P40
_atom_rho_multipole_coeff_P41
_atom_rho_multipole_coeff_P4-1
_atom_rho_multipole_coeff_P42
_atom_rho_multipole_coeff_P4-2
_atom_rho_multipole_coeff_P43
_atom_rho_multipole_coeff_P4-3
_atom_rho_multipole_coeff_P44
_atom_rho_multipole_coeff_P4-4
_atom_rho_multipole_kappa
_atom_rho_multipole_kappa_prime1
_atom_rho_multipole_radial_slater_n0
_atom_rho_multipole_radial_slater_zeta0
_atom_rho_multipole_radial_slater_n1
_atom_rho_multipole_radial_slater_zeta1
_atom_rho_multipole_radial_slater_n2
_atom_rho_multipole_radial_slater_zeta2
_atom_rho_multipole_radial_slater_n3
_atom_rho_multipole_radial_slater_zeta3
_atom_rho_multipole_radial_slater_n4
_atom_rho_multipole_radial_slater_zeta4
U1c_1 0.479(5) 0. 0. 0. 0. -0.15(11) 0. 0. 0. 0. 0. 0. 0. 0. 0. 0. 0. 0. 0. 0. 0. 0. 0. 0. -0.05(9) 0.11(9) 1.036(15) 1.022(19) 10 15.813 10 15.813 10 15.813 10 15.813 10 15.813
F1_1 7.432(18) 0. -0.003(19) -0.001(5) 0.025(5) 0.009(5) -0.013(15) -0.002(4) 0.000(6) -0.011(16) -0.008(5) 0.004(16) -0.005(4) -0.004(4) -0.001(15) 0.004(16) -0.002(5) -0.042(6) -0.010(20) -0.012(6) -0.016(6) 0.006(19) -0.010(20) -0.002(6) -0.001(6) -0.027(20) 0.9771(12) 0.94(3) 2 5.108 2 5.108 2 5.108 3 5.108 4 5.108
F2_1 3.712(12) 0. 0. 0. -0.022(4) 0.021(4) 0. 0. 0.018(11) -0.002(11) 0.012(4) 0. 0. -0. -0. 0. 0. -0.017(5) 0. 0. 0. 0. 0. 0. 0.002(4) -0.001(4) 0.9803(18) 0.95(3) 2 5.108 2 5.108 2 5.108 3 5.108 4 5.108
P1_2 1.20(3) 0. 0. 0. 0. 0.013(5) 0. 0. 0. 0. 0. 0. 0. 0.061(8) 0.131(11) 0. 0. -0.051(12) 0. 0. 0. 0. 0. 0. -0.023(9) 0.029(10) 0.985(6) 1.15(3) 4 3.459 4 3.459 4 3.459 6 3.459 8 3.459
C1_2 4.07(3) 0. 0.072(19) -0.012(17) -0.009(16) -0.149(16) 0.003(12) 0.016(13) -0.050(13) 0.002(13) 0.015(14) -0.007(12) 0.000(14) 0.020(14) 0.016(15) -0.24(3) -0.016(15) -0.001(16) -0.003(15) -0.003(15) -0.016(16) -0.009(16) 0.017(17) 0.01(2) -0.023(18) 0.01(2) 1.004(4) 0.94(4) 2 3.176 2 3.176 2 3.176 3 3.176 4 3.176
C2_2 4.02(3) 0. 0.01(2) 0.02(2) 0.015(18) -0.234(20) -0.007(14) -0.009(17) -0.031(17) 0.015(15) -0.01(2) 0.009(17) -0.011(18) -0.008(18) 0.008(20) -0.29(3) -0.01(2) 0.05(3) 0.00(2) -0.011(19) 0.00(2) -0.01(2) 0.004(20) -0.01(3) 0.02(2) 0.02(3) 1.008(5) 0.91(3) 2 3.176 2 3.176 2 3.176 3 3.176 4 3.176
C3_2 4.02(3) 0. 0.01(2) -0.008(20) 0.011(15) -0.208(15) 0.000(13) -0.001(12) -0.007(14) -0.009(14) 0.014(14) 0.041(13) -0.015(14) 0.011(16) -0.001(14) -0.27(2) 0.009(18) 0.011(16) -0.004(15) 0.005(15) -0.020(17) -0.012(16) 0.030(17) -0.02(2) 0.00(2) 0.00(2) 1.005(4) 0.94(3) 2 3.176 2 3.176 2 3.176 3 3.176 4 3.176
C4_2 4.01(3) 0. 0.012(18) -0.015(20) -0.025(15) -0.221(15) 0.022(13) -0.004(12) -0.006(14) 0.013(13) -0.009(14) 0.029(13) -0.009(14) 0.008(15) 0.019(14) -0.29(2) 0.008(18) 0.016(17) -0.013(14) 0.024(15) -0.034(17) -0.036(16) 0.010(18) 0.02(2) 0.02(2) 0.00(2) 1.005(4) 0.94(3) 2 3.176 2 3.176 2 3.176 3 3.176 4 3.176
C5_2 4.01(3) 0. 0.042(15) -0.05(3) 0.03(2) -0.19(2) -0.026(19) -0.023(12) -0.008(16) 0.01(2) -0.02(3) 0.00(2) 0.005(17) 0.02(2) 0.016(13) -0.25(3) 0.04(3) 0.02(3) 0.00(3) 0.04(3) 0.01(2) 0.00(2) -0.01(3) 0.01(2) 0.00(3) 0.01(3) 1.002(3) 0.95(3) 2 3.176 2 3.176 2 3.176 3 3.176 4 3.176
C6_2 4.01(3) 0. 0.020(19) 0.025(18) 0.008(15) -0.225(16) -0.020(13) -0.005(11) 0.010(13) 0.031(13) 0.014(14) 0.038(12) 0.001(14) 0.021(15) 0.000(14) -0.28(2) 0.000(17) 0.017(17) 0.029(15) -0.009(15) -0.002(17) -0.003(16) 0.014(17) 0.036(20) 0.013(19) 0.00(2) 1.004(4) 0.93(3) 2 3.176 2 3.176 2 3.176 3 3.176 4 3.176
H2_2 0.94(2) 0. -0.01(4) 0.06(3) 0.178(15) 0.044(17) -0.01(2) 0.02(2) -0.018(16) 0.02(2) 0. 0. 0. 0. 0. 0. 0. 0. 0. 0. 0. 0. 0. 0. 0. 0. 1.200 1.20(3) 1 2.000 1 2.000 2 2.000 2 2.000 2 2.000
H3_2 0.92(2) 0. 0.00(4) 0.01(4) 0.153(17) 0.01(2) 0.00(3) 0.00(2) -0.008(17) -0.028(18) 0. 0. 0. 0. 0. 0. 0. 0. 0. 0. 0. 0. 0. 0. 0. 0. 1.200 1.20(3) 1 2.000 1 2.000 2 2.000 2 2.000 2 2.000
H4_2 0.95(2) 0. -0.05(4) -0.09(4) 0.148(17) -0.022(19) -0.04(3) -0.02(2) -0.031(20) 0.058(19) 0. 0. 0. 0. 0. 0. 0. 0. 0. 0. 0. 0. 0. 0. 0. 0. 1.200 1.20(3) 1 2.000 1 2.000 2 2.000 2 2.000 2 2.000
H5_2 0.94(2) 0. 0.05(7) 0.02(6) 0.176(13) 0.023(14) 0.03(5) 0.03(4) -0.01(4) 0.001(16) 0. 0. 0. 0. 0. 0. 0. 0. 0. 0. 0. 0. 0. 0. 0. 0. 1.200 1.20(3) 1 2.000 1 2.000 2 2.000 2 2.000 2 2.000
H6_2 0.93(2) 0. -0.03(4) 0.07(4) 0.144(16) 0.02(2) 0.00(2) 0.03(2) -0.018(19) -0.007(19) 0. 0. 0. 0. 0. 0. 0. 0. 0. 0. 0. 0. 0. 0. 0. 0. 1.200 1.20(3) 1 2.000 1 2.000 2 2.000 2 2.000 2 2.000
U1v1_1 1.478(5) 0. 0. 0. 0. 0.12(5) 0. 0. 0. 0. 0. 0. 0. 0. 0. 0. 0. 0.039(15) 0. 0. 0. 0. 0. 0. 0.02(4) -0.05(4) 0.976(4) 0.99(2) 10 13.134 10 13.134 10 13.134 10 13.134 10 13.134
U1v2_1 0.259(15) 0. 0. 0. 0. -0.031(18) 0. 0. 0. 0. 0. 0. 0. 0. 0. 0. 0. -0.128(14) 0. 0. 0. 0. 0. 0. 0.033(15) 0.078(15) 0.967(10) 0.979(19) 10 8.373 10 8.373 10 8.373 10 8.373 10 8.373
U1v3_1 0.875(10) 0. 0. 0. 0. 0.05(8) 0. 0. 0. 0. 0. 0. 0. 0. 0. 0. 0. -0.028(14) 0. 0. 0. 0. 0. 0. 0.09(7) -0.06(6) 0.971(14) 1.011(20) 8 15.781 8 15.781 8 15.781 8 15.781 8 15.781
U1v4_1 0.013(10) 0. 0. 0. 0. 0.007(12) 0. 0. 0. 0. 0. 0. 0. 0. 0. 0. 0. 0.099(12) 0. 0. 0. 0. 0. 0. -0.026(9) -0.053(10) 0.99(5) 0.982(10) 12 7.119 12 7.119 12 7.119 12 7.119 12 7.119

loop_
_atom_site_type_symbol
_atom_site_label
_atom_site_fract_x
_atom_site_fract_y
_atom_site_fract_z
_atom_site_U_iso_or_equiv
_atom_site_adp_type
_atom_site_occupancy
_atom_site_site_symmetry_order
_atom_site_calc_flag
_atom_site_refinement_flags_posn
_atom_site_refinement_flags_adp
_atom_site_refinement_flags_occupancy
U U1 0.50000 0.50000 0.0000 0.002744(7) Uani 1 4 d S T P
F F1 0.575172(18) 0.650857(16) -0.00035(10) 0.00818(2) Uani 1 1 d . . .
F F2 0.50000 0.50000 0.28491(5) 0.00875(3) Uani 1 2 d S T P
P P1 0.0000 0.50000 0.25000 0.003247(11) Uani 1 4 d S T P
C C1 0.09724(2) 0.56549(2) 0.39699(4) 0.00476(2) Uani 1 1 d . . .
C C2 0.05630(2) 0.63283(2) 0.53702(4) 0.00603(2) Uani 1 1 d . . .
C C3 0.12832(2) 0.68520(2) 0.65529(5) 0.00692(3) Uani 1 1 d . . .
C C4 0.24066(2) 0.66924(2) 0.63664(5) 0.00706(3) Uani 1 1 d . . .
C C5 0.281444(17) 0.601588(19) 0.49873(10) 0.00686(2) Uani 1 1 d . . .
C C6 0.20979(2) 0.54990(2) 0.37743(5) 0.00594(2) Uani 1 1 d . . .
H H2 -0.031(10) 0.6457(16) 0.550(3) 0.022(2) Uiso 1 1 d D U .
H H3 0.0957(19) 0.738(10) 0.761(2) 0.018(2) Uiso 1 1 d D U .
H H4 0.294(10) 0.7111(19) 0.732(3) 0.027(3) Uiso 1 1 d D U .
H H5 0.369(10) 0.5884(13) 0.495(8) 0.0234(19) Uiso 1 1 d D U .
H H6 0.2430(17) 0.499(10) 0.270(2) 0.021(2) Uiso 1 1 d D U .

loop_
_atom_site_aniso_label
_atom_site_aniso_U_11
_atom_site_aniso_U_22
_atom_site_aniso_U_33
_atom_site_aniso_U_12
_atom_site_aniso_U_13
_atom_site_aniso_U_23
U1 0.002841(15) 0.002841(15) 0.00255(3) 0.000 0.000 0.000
F1 0.00839(5) 0.00520(5) 0.01095(9) -0.00181(4) -0.00049(12) -0.00014(11)
F2 0.01193(18) 0.01030(17) 0.00402(12) 0.00059(17) 0.000 0.000
P1 0.00321(2) 0.00321(2) 0.00332(5) 0.000 0.000 0.000
C1 0.00405(6) 0.00535(6) 0.00488(10) -0.00009(5) -0.00021(6) -0.00092(6)
C2 0.00508(6) 0.00682(7) 0.00619(11) 0.00024(6) -0.00005(6) -0.00186(6)
C3 0.00694(7) 0.00743(8) 0.00639(11) -0.00012(6) -0.00055(7) -0.00225(7)
C4 0.00655(7) 0.00779(8) 0.00682(11) -0.00076(6) -0.00170(7) -0.00104(7)
C5 0.00458(5) 0.00835(6) 0.00765(9) -0.00027(5) -0.00106(11) -0.00095(13)
C6 0.00442(6) 0.00709(7) 0.00631(10) 0.00021(5) -0.00016(6) -0.00143(7)

loop_
_atom_type_symbol
_atom_type_description
_atom_type_scat_dispersion_real
_atom_type_scat_dispersion_imag
C C 0.0033 0.0016
H H 0.0000 0.0000
F F 0.0171 0.0103
P P 0.1023 0.0942
U U -9.7450 9.8300

loop_
_geom_angle_atom_site_label_1
_geom_angle_atom_site_label_2
_geom_angle_atom_site_label_3
_geom_angle
_geom_angle_site_symmetry_1
_geom_angle_site_symmetry_3
F1 U1 F2 90.07(2) . .
F1 U1 F2 90.07(2) 2_665 .
F1 U1 F2 89.93(2) 3_565 .
F1 U1 F2 89.93(2) 4_655 .
F1 U1 F2 89.93(2) . 3_565
F1 U1 F2 89.93(2) 2_665 3_565
F1 U1 F2 90.07(2) 3_565 3_565
F1 U1 F2 90.07(2) 4_655 3_565
F1 U1 F1 179.86(3) . 2_665
F1 U1 F1 90.000(9) . 3_565
F1 U1 F1 90.000(9) . 4_655
F1 U1 F1 90.000(9) 2_665 4_655
F1 U1 F1 90.000(9) 2_665 3_565
F1 U1 F1 179.86(3) 3_565 4_655
F2 U1 F2 179.990 . 3_565
C1 P1 C1 106.560(13) 7_455 8
C1 P1 C1 110.946(13) 7_455 .
C1 P1 C1 110.946(13) 7_455 2_565
C1 P1 C1 110.946(13) 8 .
C1 P1 C1 110.946(13) 8 2_565
C1 P1 C1 106.560(13) . 2_565
P1 C1 C6 122.216(2) . .
P1 C1 C2 117.379(2) . .
C6 C1 C2 120.40(2) . .
C1 C2 C3 119.66(2) . .
C1 C2 H2 120.(3) . .
C3 C2 H2 120.(4) . .
C2 C3 C4 120.02(2) . .
C2 C3 H3 119.(3) . .
C4 C3 H3 121.(1) . .
C5 C4 C3 120.40(2) . .
C5 C4 H4 122.(2) . .
C3 C4 H4 118.(6) . .
C4 C5 C6 120.00(3) . .
C4 C5 H5 117.(3) . .
C6 C5 H5 123.(5) . .
C1 C6 C5 119.51(2) . .
C1 C6 H6 121.(1) . .
C5 C6 H6 119.(3) . .

loop_
_geom_bond_atom_site_label_1
_geom_bond_atom_site_label_2
_geom_bond_distance
_geom_bond_site_symmetry_2
U1 F1 2.06503(19) .
U1 F1 2.06503(19) 2_665
U1 F1 2.06503(19) 3_565
U1 F1 2.06503(19) 4_655
U1 F2 2.0768(4) .
U1 F2 2.0768(4) 3_565
P1 C1 1.7920(3) .
P1 C1 1.7920(3) 7_455
P1 C1 1.7920(3) 8
P1 C1 1.7920(3) 2_565
C1 C6 1.3993(3) .
C1 C2 1.4051(4) .
C2 C3 1.3905(4) .
C2 H2 1.08(12) .
C3 C4 1.3968(4) .
C3 H3 1.08(7) .
C4 C5 1.3955(6) .
C4 H4 1.08(8) .
C5 C6 1.3977(5) .
C5 H5 1.08(12) .
C6 H6 1.08(7) .

loop_
_geom_hbond_atom_site_label_D
_geom_hbond_atom_site_label_H
_geom_hbond_atom_site_label_A
_geom_hbond_distance_DH
_geom_hbond_distance_HA
_geom_hbond_distance_DA
_geom_hbond_angle_DHA
_geom_hbond_site_symmetry_A
C5 H5 F2 1.08(12) 2.47(9) 3.3389(4) 136.(5) 1_555
C5 H5 F2 1.08(12) 2.51(9) 3.3476(4) 133.(5) 3_566
C6 H6 F1 1.08(7) 2.53(5) 3.2505(7) 123.(3) 4_655
C4 H4 F1 1.08(8) 2.66(4) 3.1818(7) 109.(3) 4_656
C6 H6 C1 1.08(7) 2.76(6) 3.2213(4) 106.(3) 7_455
C6 H6 C2 1.08(7) 2.70(4) 3.4218(4) 124.(2) 7_455
C2 H2 F1 1.08(12) 2.58(3) 3.1133(4) 110.(3) 6_565
